data_9015364
loop_
_publ_author_name
'Biagioni, C.'
'Merlino, S.'
'Parodi, G. C.'
'Perchiazzi, N.'

_publ_section_title
;
 Crystal chemistry of minerals of the wohlerite group from the Los Archipelago, Guinea
;
_journal_name_full 'The Canadian Mineralogist'
_journal_page_first 593
_journal_page_last 609
_journal_paper_doi 10.3749/canmin.50.3.593
_journal_volume 50
_journal_year 2012
_chemical_compound_source 'the nepheline syenites of the Los Archipelago, Guinea'
_chemical_formula_sum 'Ca3.841 F2.5 Fe0.402 Mn0.116 Na1.733 Nb0.461 O15.5 Si4 Ti0.539 Zr0.884'
_chemical_name_mineral Wohlerite
_space_group_IT_number 4
_symmetry_space_group_name_Hall 'P 2yb'
_symmetry_space_group_name_H-M 'P 1 21 1'
_cell_angle_alpha 90
_cell_angle_beta 109.1168
_cell_angle_gamma 90
_cell_length_a 10.80498
_cell_length_b 10.25458
_cell_length_c 7.28606
_cell_formula_units_Z 2
_cell_volume 762.779
_database_code_amcsd 0019479
_exptl_crystal_density_diffrn 3.395
_cod_original_formula_sum 'Ca3.841 (Nb.461 Ti.539) (Zr.884 Mn.116) Fe.402 Na1.733 Si4 O15.5 F2.5'
_cod_database_code 9015364

loop_
_space_group_symop_operation_xyz
x,y,z
-x,1/2+y,-z

loop_
_atom_site_aniso_label
_atom_site_aniso_U_11
_atom_site_aniso_U_22
_atom_site_aniso_U_33
_atom_site_aniso_U_12
_atom_site_aniso_U_13
_atom_site_aniso_U_23
Ca1 0.01270 0.01290 0.01300 -0.00341 0.00387 -0.00152
Nb 0.01936 0.01017 0.01389 -0.00359 0.00918 -0.00142
Ti 0.01936 0.01017 0.01389 -0.00359 0.00918 -0.00142
Zr 0.00740 0.01101 0.00665 0.00177 0.00204 0.00046
Mn 0.00740 0.01101 0.00665 0.00177 0.00204 0.00046
Ca2 0.01065 0.01309 0.00965 -0.00213 0.00411 -0.00085
Fe2 0.01065 0.01309 0.00965 -0.00213 0.00411 -0.00085
Ca3 0.01060 0.01340 0.00950 -0.00036 0.00263 -0.00066
Ca4 0.01140 0.01180 0.01091 -0.00142 0.00326 -0.00037
Fe4 0.01140 0.01180 0.01091 -0.00142 0.00326 -0.00037
Na1 0.01770 0.01460 0.02390 0.00560 0.00800 0.00480
Ca1B 0.01770 0.01460 0.02390 0.00560 0.00800 0.00480
Na2 0.01530 0.01860 0.01580 0.00230 0.00680 0.00100
Ca2B 0.01530 0.01860 0.01580 0.00230 0.00680 0.00100
Si1 0.00860 0.00750 0.00810 0.00118 0.00249 0.00080
Si2 0.00820 0.00810 0.00790 0.00031 0.00217 -0.00010
Si3 0.00850 0.00900 0.00740 0.00020 0.00224 -0.00014
Si4 0.00860 0.00760 0.00730 0.00013 0.00262 0.00025
O1 0.01440 0.01110 0.01520 -0.00410 0.00280 -0.00180
O2 0.01270 0.01160 0.01510 -0.00220 0.00440 -0.00090
O3 0.01880 0.01140 0.02040 0.00640 0.00300 0.00410
O4 0.01530 0.01040 0.03220 -0.00090 0.01070 -0.00510
O5 0.01040 0.01800 0.02020 0.00040 0.00720 -0.00130
O6 0.00970 0.02320 0.01490 0.00200 -0.00010 0.00450
O7 0.01580 0.00860 0.01430 -0.00170 -0.00210 0.00280
O8 0.01600 0.00930 0.02220 -0.00140 0.01130 -0.00240
O9 0.01460 0.01100 0.01210 0.00060 0.00090 0.00350
O10 0.01860 0.01580 0.01790 0.00490 0.00970 -0.00240
O11 0.00930 0.03000 0.02020 0.00350 0.00450 -0.00170
O12 0.01070 0.01720 0.01790 0.00230 0.00050 0.00110
O13 0.02440 0.01480 0.02590 -0.00310 0.00070 0.00170
F13 0.02440 0.01480 0.02590 -0.00310 0.00070 0.00170
O14 0.01980 0.01470 0.03200 -0.00560 0.01190 -0.00620
F14 0.01980 0.01470 0.03200 -0.00560 0.01190 -0.00620
F15 0.01490 0.01210 0.01360 0.00030 0.00210 0.00110
O16 0.02570 0.01160 0.01840 -0.00470 0.01060 -0.00120
F16 0.02570 0.01160 0.01840 -0.00470 0.01060 -0.00120
O17 0.03950 0.02940 0.00990 -0.00900 0.01100 -0.00150
O18 0.01960 0.02470 0.00860 0.00360 0.00510 0.00150

loop_
_atom_site_label
_atom_site_fract_x
_atom_site_fract_y
_atom_site_fract_z
_atom_site_occupancy
_atom_site_U_iso_or_equiv
Ca1 0.34587 0.29856 0.55109 0.99100 0.01293
Nb 0.12664 0.05439 0.18665 0.46100 0.01356
Ti 0.12664 0.05439 0.18665 0.53900 0.01356
Zr 0.34331 0.28845 0.05357 0.88400 0.00842
Mn 0.34331 0.28845 0.05357 0.11600 0.00842
Ca2 0.14530 0.68454 0.19921 0.62900 0.01093
Fe2 0.14530 0.68454 0.19921 0.37100 0.01093
Ca3 0.36868 0.91202 0.05497 0.98500 0.01136
Ca4 0.15256 0.68285 0.69964 0.96900 0.01144
Fe4 0.15256 0.68285 0.69964 0.03100 0.01144
Na1 0.12071 0.06860 0.68802 0.82200 0.01850
Ca1B 0.12071 0.06860 0.68802 0.17800 0.01850
Na2 0.36610 0.91639 0.55095 0.91100 0.01610
Ca2B 0.36610 0.91639 0.55095 0.08900 0.01610
Si1 0.08083 0.37295 0.19737 1.00000 0.00813
Si2 0.07316 0.36510 0.63719 1.00000 0.00815
Si3 0.43726 0.61300 0.56187 1.00000 0.00839
Si4 0.43164 0.61251 0.12396 1.00000 0.00783
O1 0.00622 0.23828 0.11610 1.00000 0.01410
O2 -0.01991 0.24162 0.61980 1.00000 0.01310
O3 0.00954 0.50333 0.09210 1.00000 0.01770
O4 0.01860 0.50030 0.69180 1.00000 0.01860
O5 0.23359 0.37046 0.20740 1.00000 0.01570
O6 0.22203 0.33521 0.77630 1.00000 0.01700
O7 0.48720 0.47122 0.64910 1.00000 0.01460
O8 0.45854 0.46462 0.07360 1.00000 0.01460
O9 0.47547 0.23540 0.31900 1.00000 0.01340
O10 0.46701 0.21858 0.91250 1.00000 0.01650
O11 0.28510 0.64045 0.51270 1.00000 0.01990
O12 0.28695 0.66807 0.02470 1.00000 0.01630
O13 0.24870 0.11496 0.03760 0.50000 0.02360
F13 0.24870 0.11496 0.03760 0.50000 0.02360
O14 0.22732 0.11474 0.44650 0.50000 0.02140
F14 0.22732 0.11474 0.44650 0.50000 0.02140
F15 0.23863 0.88857 0.74341 1.00000 0.01410
O16 0.21728 0.89070 0.22550 0.50000 0.01770
F16 0.21728 0.89070 0.22550 0.50000 0.01770
O17 0.08994 0.38911 0.42460 1.00000 0.02560
O18 0.52382 0.12368 0.63910 1.00000 0.01750

loop_
_cod_related_entry_id
_cod_related_entry_database
_cod_related_entry_code
1 AMCSD 0019479
